data_7131890
loop_
_publ_author_name
'Ayson, Patricia Rose H.'
'Brown, Seth N.'

_publ_section_title
;
 Slip to &#x3c0; Ru: structural distortions due to metal-iminoxolene
 &#x3c0; bonding.
;
_journal_issue 63
_journal_name_full 'Chemical communications (Cambridge, England)'
_journal_page_first 9618
_journal_page_last 9621
_journal_paper_doi 10.1039/d3cc02943c
_journal_volume 59
_journal_year 2023
_chemical_formula_moiety 'C52 H74 Cl2 N2 O2 Os'
_chemical_formula_sum 'C52 H74 Cl2 N2 O2 Os'
_chemical_formula_weight 1020.23
_chemical_name_common trans-(Diso)2OsCl2
_chemical_name_systematic
; 
 trans-Dichlorobis(N-(2,6-diisopropylphenyl)-4,6-di-tert-butyl-
1,2-benzoiminoxolene)osmium
;
_space_group_crystal_system monoclinic
_space_group_IT_number 14
_space_group_name_Hall '-P 2ybc'
_space_group_name_H-M_alt 'P 1 21/c 1'
_atom_sites_solution_hydrogens geom
_atom_sites_solution_primary isomor
_atom_sites_solution_secondary isomor
_audit_creation_method SHELXL-2018/3
_audit_update_record
;
2023-06-15 deposited with the CCDC.	2023-07-13 downloaded from the CCDC.
;
_cell_angle_alpha 90
_cell_angle_beta 100.3577(17)
_cell_angle_gamma 90
_cell_formula_units_Z 4
_cell_length_a 17.3519(19)
_cell_length_b 22.294(3)
_cell_length_c 13.7682(15)
_cell_measurement_reflns_used 9981
_cell_measurement_temperature 120(2)
_cell_measurement_theta_max 27.56
_cell_measurement_theta_min 2.27
_cell_volume 5239.3(11)
_computing_cell_refinement 'Bruker SAINT'
_computing_data_collection 'Bruker APEX2'
_computing_data_reduction 'Bruker SAINT'
_computing_molecular_graphics 'Bruker SHELXTL'
_computing_publication_material 'Bruker SHELXTL'
_computing_structure_refinement 'SHELXL-2018/3 (Sheldrick, 2018)'
_computing_structure_solution 'SHELXS-97 (Sheldrick 2008)'
_diffrn_ambient_temperature 120(2)
_diffrn_detector_area_resol_mean 8.33
_diffrn_measured_fraction_theta_full 1.000
_diffrn_measured_fraction_theta_max 1.000
_diffrn_measurement_device_type 'Bruker APEX-II CCD'
_diffrn_measurement_method '\f and \w scans'
_diffrn_radiation_type MoK\a
_diffrn_radiation_wavelength 0.71073
_diffrn_reflns_av_R_equivalents 0.0441
_diffrn_reflns_av_unetI/netI 0.0228
_diffrn_reflns_Laue_measured_fraction_full 1.000
_diffrn_reflns_Laue_measured_fraction_max 1.000
_diffrn_reflns_limit_h_max 22
_diffrn_reflns_limit_h_min -22
_diffrn_reflns_limit_k_max 28
_diffrn_reflns_limit_k_min -28
_diffrn_reflns_limit_l_max 17
_diffrn_reflns_limit_l_min -17
_diffrn_reflns_number 110676
_diffrn_reflns_point_group_measured_fraction_full 1.000
_diffrn_reflns_point_group_measured_fraction_max 1.000
_diffrn_reflns_theta_full 25.242
_diffrn_reflns_theta_max 27.101
_diffrn_reflns_theta_min 1.502
_diffrn_source 'fine-focus sealed tube'
_exptl_absorpt_coefficient_mu 2.573
_exptl_absorpt_correction_T_max 0.6367
_exptl_absorpt_correction_T_min 0.5479
_exptl_absorpt_correction_type numerical
_exptl_absorpt_process_details
;
Krause, L., Herbst-Irmer, R., Sheldrick G.M. & Stalke D.,
 J. Appl. Cryst. 48 (2015) 3-10.
;
_exptl_crystal_colour blue
_exptl_crystal_density_diffrn 1.293
_exptl_crystal_density_method 'not measured'
_exptl_crystal_description block
_exptl_crystal_F_000 2104
_exptl_crystal_recrystallization_method
;
Slow diffusion of acetonitrile into dichloromethane
from a layered solution.
;
_exptl_crystal_size_max 0.206
_exptl_crystal_size_mid 0.148
_exptl_crystal_size_min 0.104
_exptl_transmission_factor_max 0.6367
_exptl_transmission_factor_min 0.5479
_refine_diff_density_max 2.947
_refine_diff_density_min -3.129
_refine_diff_density_rms 0.133
_refine_ls_extinction_method none
_refine_ls_goodness_of_fit_ref 1.302
_refine_ls_hydrogen_treatment constr
_refine_ls_matrix_type full
_refine_ls_number_parameters 596
_refine_ls_number_reflns 11561
_refine_ls_number_restraints 171
_refine_ls_restrained_S_all 1.295
_refine_ls_R_factor_all 0.0694
_refine_ls_R_factor_gt 0.0625
_refine_ls_shift/su_max 0.001
_refine_ls_shift/su_mean 0.000
_refine_ls_structure_factor_coef Fsqd
_refine_ls_weighting_details 'w=1/[\s^2^(Fo^2^)+46.5602P] where P=(Fo^2^+2Fc^2^)/3'
_refine_ls_weighting_scheme calc
_refine_ls_wR_factor_gt 0.1270
_refine_ls_wR_factor_ref 0.1297
_reflns_Friedel_coverage 0.000
_reflns_number_gt 10532
_reflns_number_total 11561
_reflns_threshold_expression 'I > 2\s(I)'
_cod_data_source_file d3cc02943c2.cif
_cod_data_source_block prha_285_t
_cod_depositor_comments 'Adding full bibliography for 7131884--7131891.cif.'
_cod_original_cell_volume 5239.4(10)
_cod_original_sg_symbol_H-M 'P 21/c'
_cod_database_code 7131890
_shelx_shelxl_version_number 2018/3
_shelx_space_group_comment
;
The symmetry employed for this shelxl refinement is uniquely defined
by the following loop, which should always be used as a source of
symmetry information in preference to the above space-group names.
They are only intended as comments.
;
_shelx_estimated_absorpt_t_min 0.619
_shelx_estimated_absorpt_t_max 0.776

loop_
_space_group_symop_operation_xyz
'x, y, z'
'-x, y+1/2, -z+1/2'
'-x, -y, -z'
'x, -y-1/2, z-1/2'

loop_
_atom_site_label
_atom_site_type_symbol
_atom_site_fract_x
_atom_site_fract_y
_atom_site_fract_z
_atom_site_U_iso_or_equiv
_atom_site_adp_type
_atom_site_occupancy
_atom_site_site_symmetry_order
_atom_site_calc_flag
_atom_site_refinement_flags_posn
_atom_site_refinement_flags_adp
_atom_site_refinement_flags_occupancy
_atom_site_disorder_assembly
_atom_site_disorder_group
Os Os 0.72709(2) 0.50703(2) 0.73980(2) 0.02726(8) Uani 1 1 d . . . . .
Cl1 Cl 0.71278(10) 0.57265(7) 0.86449(12) 0.0304(3) Uani 1 1 d . . . . .
Cl2 Cl 0.71604(12) 0.43062(9) 0.62250(16) 0.0522(6) Uani 1 1 d . . . . .
O1 O 0.6210(2) 0.54002(19) 0.6734(3) 0.0259(9) Uani 1 1 d . . . . .
O2 O 0.8325(2) 0.47689(17) 0.7899(3) 0.0243(9) Uani 1 1 d . . . . .
N1 N 0.7580(3) 0.5714(2) 0.6590(4) 0.0255(11) Uani 1 1 d . . . . .
N2 N 0.7028(4) 0.4354(3) 0.8290(5) 0.0410(15) Uani 1 1 d . . . . .
C11 C 0.6259(4) 0.5931(3) 0.6364(5) 0.0257(13) Uani 1 1 d . . . . .
C12 C 0.7020(4) 0.6121(3) 0.6233(5) 0.0302(14) Uani 1 1 d . . . . .
C13 C 0.7150(4) 0.6661(3) 0.5770(5) 0.0341(15) Uani 1 1 d . . . . .
H13 H 0.766395 0.677143 0.569307 0.041 Uiso 1 1 calc R U . . .
C14 C 0.6531(4) 0.7027(3) 0.5432(6) 0.0367(16) Uani 1 1 d . . . . .
C15 C 0.5773(4) 0.6839(3) 0.5581(5) 0.0335(15) Uani 1 1 d . . . . .
H15 H 0.534573 0.709964 0.534993 0.040 Uiso 1 1 calc R U . . .
C16 C 0.5607(4) 0.6317(3) 0.6030(5) 0.0271(13) Uani 1 1 d . . . . .
C17 C 0.4789(4) 0.6145(3) 0.6201(5) 0.0319(15) Uani 1 1 d . . . . .
C18 C 0.6627(5) 0.7620(4) 0.4912(7) 0.051(2) Uani 1 1 d . . . . .
C21 C 0.8378(4) 0.4215(3) 0.8287(6) 0.0385(18) Uani 1 1 d . . . . .
C22 C 0.7706(5) 0.3990(3) 0.8568(7) 0.050(2) Uani 1 1 d . . . . .
C26 C 0.9071(5) 0.3865(4) 0.8379(8) 0.059(3) Uani 1 1 d . . . . .
C27 C 0.9790(5) 0.4089(5) 0.7990(8) 0.064(3) Uani 1 1 d . . . . .
C23 C 0.7758(7) 0.3408(5) 0.8892(12) 0.042(3) Uani 0.663(11) 1 d . U P A 1
H23 H 0.729608 0.322462 0.903260 0.051 Uiso 0.663(11) 1 calc R U P A 1
C24 C 0.8434(7) 0.3070(5) 0.9027(12) 0.042(3) Uani 0.663(11) 1 d . U P A 1
C25 C 0.9091(7) 0.3325(5) 0.8720(12) 0.039(3) Uani 0.663(11) 1 d . U P A 1
H25 H 0.955786 0.309641 0.876377 0.047 Uiso 0.663(11) 1 calc R U P A 1
C28 C 0.8445(9) 0.2433(6) 0.9420(16) 0.108(6) Uani 0.663(11) 1 d D U P A 1
C281 C 0.7795(12) 0.2302(8) 1.000(2) 0.119(7) Uani 0.663(11) 1 d D U P A 1
H28A H 0.728717 0.240594 0.959905 0.179 Uiso 0.663(11) 1 calc R U P A 1
H28B H 0.780048 0.187464 1.016915 0.179 Uiso 0.663(11) 1 calc R U P A 1
H28C H 0.787828 0.254093 1.060833 0.179 Uiso 0.663(11) 1 calc R U P A 1
C282 C 0.9240(10) 0.2278(8) 1.002(2) 0.123(7) Uani 0.663(11) 1 d D U P A 1
H28D H 0.923207 0.186601 1.026198 0.184 Uiso 0.663(11) 1 calc R U P A 1
H28E H 0.963874 0.231379 0.959840 0.184 Uiso 0.663(11) 1 calc R U P A 1
H28F H 0.936388 0.255458 1.057674 0.184 Uiso 0.663(11) 1 calc R U P A 1
C283 C 0.8325(14) 0.2014(7) 0.852(2) 0.141(8) Uani 0.663(11) 1 d D U P A 1
H28G H 0.781458 0.209608 0.810917 0.212 Uiso 0.663(11) 1 calc R U P A 1
H28H H 0.874074 0.208143 0.813985 0.212 Uiso 0.663(11) 1 calc R U P A 1
H28I H 0.834105 0.159625 0.874806 0.212 Uiso 0.663(11) 1 calc R U P A 1
C231 C 0.7556(15) 0.3486(11) 0.930(2) 0.043(4) Uani 0.337(11) 1 d . U P A 2
H231 H 0.709468 0.343701 0.957784 0.051 Uiso 0.337(11) 1 calc R U P A 2
C241 C 0.8209(14) 0.3127(11) 0.948(2) 0.043(3) Uani 0.337(11) 1 d . U P A 2
C251 C 0.8871(16) 0.3277(11) 0.909(2) 0.041(3) Uani 0.337(11) 1 d . U P A 2
H251 H 0.929027 0.299988 0.925362 0.049 Uiso 0.337(11) 1 calc R U P A 2
C29 C 0.8231(18) 0.2541(14) 1.020(3) 0.115(7) Uani 0.337(11) 1 d D U P A 2
C291 C 0.748(2) 0.2512(15) 1.063(4) 0.120(9) Uani 0.337(11) 1 d D U P A 2
H29A H 0.702573 0.247040 1.009140 0.181 Uiso 0.337(11) 1 calc R U P A 2
H29B H 0.749800 0.216611 1.107330 0.181 Uiso 0.337(11) 1 calc R U P A 2
H29C H 0.742150 0.288067 1.099898 0.181 Uiso 0.337(11) 1 calc R U P A 2
C292 C 0.894(2) 0.2606(14) 1.102(3) 0.119(9) Uani 0.337(11) 1 d D U P A 2
H29D H 0.885175 0.293506 1.146137 0.179 Uiso 0.337(11) 1 calc R U P A 2
H29E H 0.902059 0.223159 1.140139 0.179 Uiso 0.337(11) 1 calc R U P A 2
H29F H 0.940543 0.269208 1.073533 0.179 Uiso 0.337(11) 1 calc R U P A 2
C293 C 0.838(2) 0.2026(14) 0.952(4) 0.125(7) Uani 0.337(11) 1 d D U P A 2
H29G H 0.792030 0.198207 0.899133 0.188 Uiso 0.337(11) 1 calc R U P A 2
H29H H 0.884142 0.211386 0.923781 0.188 Uiso 0.337(11) 1 calc R U P A 2
H29I H 0.845658 0.165337 0.990387 0.188 Uiso 0.337(11) 1 calc R U P A 2
C31 C 0.8361(4) 0.5794(4) 0.6330(6) 0.0442(19) Uani 1 1 d . . . . .
C32 C 0.8499(6) 0.5557(5) 0.5465(8) 0.066(3) Uani 1 1 d . . . . .
C33 C 0.9259(7) 0.5600(7) 0.5287(11) 0.101(5) Uani 1 1 d . . . . .
H33 H 0.937882 0.543900 0.469256 0.121 Uiso 1 1 calc R U . . .
C34 C 0.9836(7) 0.5868(7) 0.5947(12) 0.101(5) Uani 1 1 d . . . . .
H34 H 1.035390 0.588349 0.581105 0.121 Uiso 1 1 calc R U . . .
C35 C 0.9681(5) 0.6117(5) 0.6807(10) 0.076(3) Uani 1 1 d . . . . .
H35 H 1.009244 0.630557 0.725041 0.091 Uiso 1 1 calc R U . . .
C36 C 0.8925(4) 0.6096(4) 0.7039(7) 0.048(2) Uani 1 1 d . . . . .
C37 C 0.7864(7) 0.5296(5) 0.4689(7) 0.073(3) Uani 1 1 d . . . . .
H37 H 0.738891 0.523207 0.499373 0.087 Uiso 1 1 calc R U . . .
C38 C 0.8732(4) 0.6432(4) 0.7913(7) 0.049(2) Uani 1 1 d . . . . .
H38 H 0.815567 0.638801 0.789421 0.058 Uiso 1 1 calc R U . . .
C41 C 0.6474(5) 0.4354(3) 0.8988(6) 0.044(2) Uani 1 1 d . . . . .
C42 C 0.5682(5) 0.4211(4) 0.8588(6) 0.049(2) Uani 1 1 d . . . . .
C43 C 0.5144(6) 0.4196(5) 0.9213(7) 0.074(3) Uani 1 1 d . . . . .
H43 H 0.461114 0.410960 0.895150 0.089 Uiso 1 1 calc R U . . .
C44 C 0.5363(7) 0.4304(7) 1.0196(8) 0.094(5) Uani 1 1 d . . . . .
H44 H 0.498653 0.427880 1.061742 0.113 Uiso 1 1 calc R U . . .
C45 C 0.6129(6) 0.4450(6) 1.0585(8) 0.080(4) Uani 1 1 d . . . . .
H45 H 0.627052 0.452505 1.127311 0.096 Uiso 1 1 calc R U . . .
C46 C 0.6695(5) 0.4489(4) 0.9998(7) 0.056(3) Uani 1 1 d . . . . .
C47 C 0.5430(5) 0.4044(3) 0.7518(6) 0.046(2) Uani 1 1 d . . . . .
H47 H 0.572663 0.430592 0.712401 0.056 Uiso 1 1 calc R U . . .
C48 C 0.7524(5) 0.4677(4) 1.0483(7) 0.058(3) Uani 1 1 d . . . . .
H48 H 0.784233 0.474268 0.995443 0.070 Uiso 1 1 calc R U . . .
C171 C 0.4183(4) 0.6628(4) 0.5813(7) 0.048(2) Uani 1 1 d . . . . .
H17A H 0.416435 0.668296 0.510290 0.072 Uiso 1 1 calc R U . . .
H17B H 0.366588 0.650269 0.593014 0.072 Uiso 1 1 calc R U . . .
H17C H 0.433065 0.700667 0.615733 0.072 Uiso 1 1 calc R U . . .
C172 C 0.4530(4) 0.5554(3) 0.5661(6) 0.0388(17) Uani 1 1 d . . . . .
H17D H 0.451376 0.560639 0.495122 0.058 Uiso 1 1 calc R U . . .
H17E H 0.490286 0.523580 0.591015 0.058 Uiso 1 1 calc R U . . .
H17F H 0.400740 0.544388 0.577868 0.058 Uiso 1 1 calc R U . . .
C173 C 0.4813(4) 0.6063(4) 0.7298(6) 0.0439(19) Uani 1 1 d . . . . .
H17G H 0.429068 0.595210 0.741482 0.066 Uiso 1 1 calc R U . . .
H17H H 0.518635 0.574455 0.754645 0.066 Uiso 1 1 calc R U . . .
H17I H 0.497748 0.643869 0.764284 0.066 Uiso 1 1 calc R U . . .
C181 C 0.6227(9) 0.7578(6) 0.3839(9) 0.108(5) Uani 1 1 d . . . . .
H18A H 0.645466 0.724527 0.351964 0.162 Uiso 1 1 calc R U . . .
H18B H 0.566584 0.750674 0.380501 0.162 Uiso 1 1 calc R U . . .
H18C H 0.630355 0.795365 0.349972 0.162 Uiso 1 1 calc R U . . .
C182 C 0.7493(6) 0.7765(5) 0.4909(9) 0.080(4) Uani 1 1 d . . . . .
H18D H 0.772569 0.744285 0.457238 0.120 Uiso 1 1 calc R U . . .
H18E H 0.753046 0.814463 0.456173 0.120 Uiso 1 1 calc R U . . .
H18F H 0.777446 0.779954 0.559030 0.120 Uiso 1 1 calc R U . . .
C183 C 0.6299(8) 0.8123(5) 0.5432(13) 0.115(6) Uani 1 1 d . . . . .
H18G H 0.656785 0.813914 0.612068 0.172 Uiso 1 1 calc R U . . .
H18H H 0.637513 0.850353 0.510448 0.172 Uiso 1 1 calc R U . . .
H18I H 0.573742 0.805663 0.540977 0.172 Uiso 1 1 calc R U . . .
C271 C 1.0450(6) 0.3615(5) 0.8103(10) 0.093(4) Uani 1 1 d . . . . .
H27A H 1.025605 0.325124 0.774092 0.139 Uiso 1 1 calc R U . . .
H27B H 1.089537 0.377538 0.783596 0.139 Uiso 1 1 calc R U . . .
H27C H 1.061875 0.351898 0.880335 0.139 Uiso 1 1 calc R U . . .
C272 C 0.9560(7) 0.4231(7) 0.6884(9) 0.110(6) Uani 1 1 d . . . . .
H27D H 0.935630 0.386746 0.652692 0.165 Uiso 1 1 calc R U . . .
H27E H 0.915608 0.454292 0.678674 0.165 Uiso 1 1 calc R U . . .
H27F H 1.002190 0.437225 0.663293 0.165 Uiso 1 1 calc R U . . .
C273 C 1.0106(5) 0.4645(4) 0.8555(8) 0.063(3) Uani 1 1 d . . . . .
H27G H 1.056752 0.478943 0.830576 0.094 Uiso 1 1 calc R U . . .
H27H H 0.970267 0.495740 0.846679 0.094 Uiso 1 1 calc R U . . .
H27I H 1.025401 0.454770 0.925784 0.094 Uiso 1 1 calc R U . . .
C371 C 0.7652(8) 0.5752(6) 0.3838(8) 0.095(4) Uani 1 1 d . . . . .
H37A H 0.723899 0.558487 0.333153 0.142 Uiso 1 1 calc R U . . .
H37B H 0.746602 0.612485 0.409521 0.142 Uiso 1 1 calc R U . . .
H37C H 0.811703 0.583630 0.354897 0.142 Uiso 1 1 calc R U . . .
C372 C 0.8084(8) 0.4695(6) 0.4274(9) 0.104(5) Uani 1 1 d . . . . .
H37D H 0.764776 0.455119 0.377603 0.155 Uiso 1 1 calc R U . . .
H37E H 0.854948 0.474769 0.397124 0.155 Uiso 1 1 calc R U . . .
H37F H 0.819696 0.440107 0.481062 0.155 Uiso 1 1 calc R U . . .
C381 C 0.8901(6) 0.7108(4) 0.7836(9) 0.074(3) Uani 1 1 d . . . . .
H38A H 0.877073 0.731642 0.841181 0.111 Uiso 1 1 calc R U . . .
H38B H 0.945759 0.716654 0.781444 0.111 Uiso 1 1 calc R U . . .
H38C H 0.858292 0.727031 0.723292 0.111 Uiso 1 1 calc R U . . .
C382 C 0.9146(6) 0.6180(4) 0.8895(8) 0.065(3) Uani 1 1 d . . . . .
H38D H 0.899952 0.641461 0.943591 0.098 Uiso 1 1 calc R U . . .
H38E H 0.899117 0.576090 0.895395 0.098 Uiso 1 1 calc R U . . .
H38F H 0.971411 0.620271 0.892815 0.098 Uiso 1 1 calc R U . . .
C471 C 0.5648(6) 0.3388(4) 0.7335(9) 0.076(3) Uani 1 1 d . . . . .
H47A H 0.547842 0.329044 0.663546 0.113 Uiso 1 1 calc R U . . .
H47B H 0.621651 0.333750 0.751538 0.113 Uiso 1 1 calc R U . . .
H47C H 0.538649 0.312066 0.773822 0.113 Uiso 1 1 calc R U . . .
C472 C 0.4552(5) 0.4141(4) 0.7124(7) 0.055(2) Uani 1 1 d . . . . .
H47D H 0.443009 0.402403 0.642759 0.083 Uiso 1 1 calc R U . . .
H47E H 0.424419 0.389617 0.750576 0.083 Uiso 1 1 calc R U . . .
H47F H 0.442206 0.456552 0.718875 0.083 Uiso 1 1 calc R U . . .
C481 C 0.7922(7) 0.4195(5) 1.1189(10) 0.110(6) Uani 1 1 d . . . . .
H48A H 0.844969 0.432809 1.148633 0.165 Uiso 1 1 calc R U . . .
H48B H 0.761412 0.412506 1.170914 0.165 Uiso 1 1 calc R U . . .
H48C H 0.795663 0.382147 1.082287 0.165 Uiso 1 1 calc R U . . .
C482 C 0.7487(6) 0.5269(5) 1.1047(7) 0.066(3) Uani 1 1 d . . . . .
H48D H 0.723199 0.557658 1.059157 0.098 Uiso 1 1 calc R U . . .
H48E H 0.718648 0.520773 1.157682 0.098 Uiso 1 1 calc R U . . .
H48F H 0.801953 0.539865 1.133104 0.098 Uiso 1 1 calc R U . . .

loop_
_atom_site_aniso_label
_atom_site_aniso_U_11
_atom_site_aniso_U_22
_atom_site_aniso_U_33
_atom_site_aniso_U_23
_atom_site_aniso_U_13
_atom_site_aniso_U_12
Os 0.02211(12) 0.01964(12) 0.03737(14) -0.00315(11) -0.00181(9) 0.00146(10)
Cl1 0.0414(9) 0.0258(7) 0.0248(8) -0.0037(6) 0.0078(7) -0.0044(6)
Cl2 0.0490(11) 0.0441(10) 0.0515(12) -0.0245(9) -0.0236(9) 0.0156(9)
O1 0.023(2) 0.029(2) 0.024(2) 0.0031(18) 0.0019(17) 0.0003(17)
O2 0.029(2) 0.0176(19) 0.025(2) -0.0026(16) 0.0011(18) 0.0055(16)
N1 0.025(3) 0.034(3) 0.018(2) 0.002(2) 0.006(2) 0.004(2)
N2 0.038(3) 0.046(4) 0.034(3) 0.024(3) -0.006(3) 0.005(3)
C11 0.023(3) 0.028(3) 0.027(3) 0.001(3) 0.007(2) 0.000(2)
C12 0.025(3) 0.028(3) 0.039(4) 0.002(3) 0.013(3) 0.005(3)
C13 0.028(3) 0.041(4) 0.037(4) 0.008(3) 0.016(3) 0.000(3)
C14 0.035(4) 0.034(4) 0.043(4) 0.007(3) 0.013(3) -0.001(3)
C15 0.028(3) 0.031(3) 0.042(4) 0.005(3) 0.007(3) 0.006(3)
C16 0.022(3) 0.028(3) 0.031(3) -0.001(3) 0.005(3) 0.003(2)
C17 0.020(3) 0.033(3) 0.042(4) -0.001(3) 0.003(3) 0.000(3)
C18 0.041(4) 0.038(4) 0.075(6) 0.018(4) 0.009(4) -0.001(3)
C21 0.032(4) 0.026(3) 0.048(4) -0.010(3) -0.018(3) 0.005(3)
C22 0.038(4) 0.024(3) 0.075(6) 0.012(4) -0.027(4) -0.002(3)
C26 0.044(5) 0.031(4) 0.088(7) -0.024(4) -0.025(5) 0.012(3)
C27 0.042(5) 0.074(6) 0.071(7) -0.022(5) -0.001(4) 0.034(5)
C23 0.019(5) 0.027(4) 0.080(8) 0.010(5) 0.006(4) -0.002(4)
C24 0.020(5) 0.023(4) 0.081(8) 0.011(5) 0.005(4) 0.000(4)
C25 0.014(5) 0.024(4) 0.079(8) 0.000(5) 0.006(5) -0.001(4)
C28 0.061(8) 0.025(5) 0.220(17) 0.050(8) -0.026(9) -0.007(5)
C281 0.076(10) 0.036(8) 0.230(18) 0.056(10) -0.016(11) -0.007(7)
C282 0.072(9) 0.055(8) 0.220(17) 0.066(9) -0.033(10) -0.009(7)
C283 0.131(12) 0.030(7) 0.24(2) 0.012(11) -0.037(14) 0.003(8)
C231 0.021(7) 0.026(6) 0.079(9) 0.012(7) 0.001(6) 0.000(6)
C241 0.021(6) 0.025(5) 0.079(9) 0.011(6) -0.001(6) -0.001(5)
C251 0.019(6) 0.023(5) 0.078(8) 0.010(6) 0.000(6) -0.001(5)
C29 0.067(9) 0.035(7) 0.220(17) 0.054(10) -0.034(10) -0.010(7)
C291 0.074(14) 0.039(12) 0.22(2) 0.054(14) -0.039(15) -0.014(11)
C292 0.069(13) 0.045(11) 0.21(2) 0.070(13) -0.055(14) -0.013(11)
C293 0.087(10) 0.040(9) 0.226(18) 0.048(11) -0.032(12) 0.000(9)
C31 0.027(4) 0.054(5) 0.055(5) 0.014(4) 0.020(3) 0.009(3)
C32 0.048(5) 0.082(7) 0.080(7) 0.005(6) 0.046(5) 0.023(5)
C33 0.058(7) 0.143(13) 0.115(11) 0.007(10) 0.053(8) 0.037(8)
C34 0.050(7) 0.134(12) 0.139(13) 0.035(10) 0.072(8) 0.024(7)
C35 0.024(4) 0.089(8) 0.117(10) 0.025(7) 0.019(5) 0.001(5)
C36 0.025(4) 0.057(5) 0.066(6) 0.019(4) 0.017(4) 0.001(3)
C37 0.075(7) 0.100(8) 0.049(6) -0.012(5) 0.025(5) 0.031(6)
C38 0.027(4) 0.042(4) 0.075(6) 0.006(4) 0.005(4) -0.010(3)
C41 0.043(4) 0.034(4) 0.051(5) 0.026(3) -0.004(4) -0.011(3)
C42 0.042(4) 0.046(4) 0.052(5) 0.026(4) -0.008(4) -0.019(4)
C43 0.052(6) 0.107(9) 0.056(6) 0.036(6) -0.011(5) -0.039(6)
C44 0.069(7) 0.162(13) 0.048(6) 0.043(7) 0.002(5) -0.047(8)
C45 0.072(7) 0.118(10) 0.044(5) 0.032(6) -0.006(5) -0.032(7)
C46 0.052(5) 0.057(5) 0.051(5) 0.030(4) -0.015(4) -0.020(4)
C47 0.042(4) 0.038(4) 0.055(5) 0.014(4) -0.003(4) -0.012(3)
C48 0.055(5) 0.049(5) 0.059(6) 0.019(4) -0.021(4) -0.015(4)
C171 0.024(4) 0.043(4) 0.077(6) 0.004(4) 0.008(4) 0.008(3)
C172 0.031(4) 0.040(4) 0.042(4) 0.001(3) -0.004(3) -0.003(3)
C173 0.030(4) 0.061(5) 0.045(5) -0.004(4) 0.017(3) -0.008(3)
C181 0.143(12) 0.080(8) 0.084(9) 0.059(7) -0.027(8) -0.038(8)
C182 0.054(6) 0.070(7) 0.122(10) 0.055(7) 0.031(6) 0.000(5)
C183 0.122(11) 0.037(5) 0.215(17) 0.015(8) 0.112(12) 0.000(6)
C271 0.061(7) 0.096(9) 0.111(10) -0.036(8) -0.010(6) 0.050(6)
C272 0.083(9) 0.170(15) 0.077(9) -0.011(9) 0.013(7) 0.075(9)
C273 0.029(4) 0.061(6) 0.095(8) -0.001(5) 0.003(4) 0.011(4)
C371 0.099(9) 0.135(12) 0.055(7) -0.012(7) 0.028(6) 0.045(9)
C372 0.122(11) 0.118(11) 0.079(8) -0.028(8) 0.042(8) 0.052(9)
C381 0.046(5) 0.049(5) 0.122(10) 0.016(6) 0.003(6) -0.018(4)
C382 0.051(5) 0.046(5) 0.091(8) 0.001(5) -0.009(5) -0.005(4)
C471 0.077(7) 0.043(5) 0.097(9) 0.008(5) -0.012(6) -0.016(5)
C472 0.045(5) 0.056(5) 0.058(6) 0.015(4) -0.006(4) -0.015(4)
C481 0.095(9) 0.068(7) 0.133(11) 0.055(8) -0.071(8) -0.027(6)
C482 0.068(6) 0.078(7) 0.042(5) 0.013(5) -0.012(4) -0.017(5)

loop_
_atom_type_symbol
_atom_type_description
_atom_type_scat_dispersion_real
_atom_type_scat_dispersion_imag
_atom_type_scat_source
C C 0.0033 0.0016 'International Tables Vol C Tables 4.2.6.8 and 6.1.1.4'
H H 0.0000 0.0000 'International Tables Vol C Tables 4.2.6.8 and 6.1.1.4'
N N 0.0061 0.0033 'International Tables Vol C Tables 4.2.6.8 and 6.1.1.4'
O O 0.0106 0.0060 'International Tables Vol C Tables 4.2.6.8 and 6.1.1.4'
Cl Cl 0.1484 0.1585 'International Tables Vol C Tables 4.2.6.8 and 6.1.1.4'
Os Os -1.2165 7.6030 'International Tables Vol C Tables 4.2.6.8 and 6.1.1.4'

loop_
_geom_angle_atom_site_label_1
_geom_angle_atom_site_label_2
_geom_angle_atom_site_label_3
_geom_angle
_geom_angle_site_symmetry_1
_geom_angle_site_symmetry_3
_geom_angle_publ_flag
N1 Os O2 96.8(2) . . ?
N1 Os O1 78.32(19) . . ?
O2 Os O1 173.82(18) . . ?
N1 Os N2 175.6(2) . . ?
O2 Os N2 78.8(2) . . ?
O1 Os N2 106.0(2) . . ?
N1 Os Cl1 92.03(16) . . ?
O2 Os Cl1 100.07(13) . . ?
O1 Os Cl1 83.99(13) . . ?
N2 Os Cl1 89.3(2) . . ?
N1 Os Cl2 98.01(17) . . ?
O2 Os Cl2 87.05(12) . . ?
O1 Os Cl2 89.88(13) . . ?
N2 Os Cl2 81.3(2) . . ?
Cl1 Os Cl2 166.96(8) . . ?
C11 O1 Os 112.8(4) . . ?
C21 O2 Os 116.7(4) . . ?
C12 N1 C31 117.5(6) . . ?
C12 N1 Os 116.6(4) . . ?
C31 N1 Os 126.0(4) . . ?
C22 N2 C41 115.4(6) . . ?
C22 N2 Os 110.3(5) . . ?
C41 N2 Os 127.0(5) . . ?
O1 C11 C12 116.6(6) . . ?
O1 C11 C16 124.8(6) . . ?
C12 C11 C16 118.5(6) . . ?
N1 C12 C13 125.3(6) . . ?
N1 C12 C11 112.0(6) . . ?
C13 C12 C11 122.6(6) . . ?
C14 C13 C12 119.4(6) . . ?
C14 C13 H13 120.3 . . ?
C12 C13 H13 120.3 . . ?
C13 C14 C15 117.6(6) . . ?
C13 C14 C18 122.3(7) . . ?
C15 C14 C18 120.1(7) . . ?
C16 C15 C14 125.8(6) . . ?
C16 C15 H15 117.1 . . ?
C14 C15 H15 117.1 . . ?
C15 C16 C11 116.0(6) . . ?
C15 C16 C17 123.9(6) . . ?
C11 C16 C17 120.1(6) . . ?
C173 C17 C16 108.9(6) . . ?
C173 C17 C171 109.1(6) . . ?
C16 C17 C171 111.5(6) . . ?
C173 C17 C172 109.4(6) . . ?
C16 C17 C172 109.8(6) . . ?
C171 C17 C172 108.1(6) . . ?
C183 C18 C181 111.4(10) . . ?
C183 C18 C14 110.0(8) . . ?
C181 C18 C14 109.5(7) . . ?
C183 C18 C182 107.5(9) . . ?
C181 C18 C182 106.7(10) . . ?
C14 C18 C182 111.8(7) . . ?
O2 C21 C22 116.4(6) . . ?
O2 C21 C26 122.5(8) . . ?
C22 C21 C26 121.1(7) . . ?
C23 C22 C21 115.1(8) . . ?
C23 C22 N2 129.0(8) . . ?
C21 C22 N2 114.5(6) . . ?
C21 C22 C231 133.4(11) . . ?
N2 C22 C231 110.9(12) . . ?
C25 C26 C21 120.8(10) . . ?
C25 C26 C27 117.6(9) . . ?
C21 C26 C27 121.4(8) . . ?
C21 C26 C251 102.5(12) . . ?
C27 C26 C251 135.7(11) . . ?
C273 C27 C26 109.3(8) . . ?
C273 C27 C272 110.3(11) . . ?
C26 C27 C272 109.5(9) . . ?
C273 C27 C271 108.3(8) . . ?
C26 C27 C271 112.3(10) . . ?
C272 C27 C271 107.2(9) . . ?
C22 C23 C24 124.5(11) . . ?
C22 C23 H23 117.8 . . ?
C24 C23 H23 117.8 . . ?
C23 C24 C25 117.0(10) . . ?
C23 C24 C28 121.0(12) . . ?
C25 C24 C28 121.8(11) . . ?
C26 C25 C24 121.2(10) . . ?
C26 C25 H25 119.4 . . ?
C24 C25 H25 119.4 . . ?
C282 C28 C24 111.1(12) . . ?
C282 C28 C281 111.1(17) . . ?
C24 C28 C281 113.8(12) . . ?
C282 C28 C283 106.1(17) . . ?
C24 C28 C283 107.0(14) . . ?
C281 C28 C283 107.4(17) . . ?
C28 C281 H28A 109.5 . . ?
C28 C281 H28B 109.5 . . ?
H28A C281 H28B 109.5 . . ?
C28 C281 H28C 109.5 . . ?
H28A C281 H28C 109.5 . . ?
H28B C281 H28C 109.5 . . ?
C28 C282 H28D 109.5 . . ?
C28 C282 H28E 109.5 . . ?
H28D C282 H28E 109.5 . . ?
C28 C282 H28F 109.5 . . ?
H28D C282 H28F 109.5 . . ?
H28E C282 H28F 109.5 . . ?
C28 C283 H28G 109.5 . . ?
C28 C283 H28H 109.5 . . ?
H28G C283 H28H 109.5 . . ?
C28 C283 H28I 109.5 . . ?
H28G C283 H28I 109.5 . . ?
H28H C283 H28I 109.5 . . ?
C241 C231 C22 108(2) . . ?
C241 C231 H231 126.1 . . ?
C22 C231 H231 126.1 . . ?
C231 C241 C251 120(2) . . ?
C231 C241 C29 120(2) . . ?
C251 C241 C29 120(2) . . ?
C241 C251 C26 132.3(19) . . ?
C241 C251 H251 113.9 . . ?
C26 C251 H251 113.9 . . ?
C292 C29 C293 109(3) . . ?
C292 C29 C291 111(3) . . ?
C293 C29 C291 117(3) . . ?
C292 C29 C241 108(2) . . ?
C293 C29 C241 103(3) . . ?
C291 C29 C241 110(2) . . ?
C29 C291 H29A 109.5 . . ?
C29 C291 H29B 109.5 . . ?
H29A C291 H29B 109.5 . . ?
C29 C291 H29C 109.5 . . ?
H29A C291 H29C 109.5 . . ?
H29B C291 H29C 109.5 . . ?
C29 C292 H29D 109.5 . . ?
C29 C292 H29E 109.5 . . ?
H29D C292 H29E 109.5 . . ?
C29 C292 H29F 109.5 . . ?
H29D C292 H29F 109.5 . . ?
H29E C292 H29F 109.5 . . ?
C29 C293 H29G 109.5 . . ?
C29 C293 H29H 109.5 . . ?
H29G C293 H29H 109.5 . . ?
C29 C293 H29I 109.5 . . ?
H29G C293 H29I 109.5 . . ?
H29H C293 H29I 109.5 . . ?
C32 C31 C36 125.2(8) . . ?
C32 C31 N1 118.7(8) . . ?
C36 C31 N1 116.1(7) . . ?
C31 C32 C33 116.8(11) . . ?
C31 C32 C37 123.2(8) . . ?
C33 C32 C37 119.9(10) . . ?
C34 C33 C32 121.3(12) . . ?
C34 C33 H33 119.3 . . ?
C32 C33 H33 119.3 . . ?
C33 C34 C35 121.0(10) . . ?
C33 C34 H34 119.5 . . ?
C35 C34 H34 119.5 . . ?
C34 C35 C36 121.1(11) . . ?
C34 C35 H35 119.4 . . ?
C36 C35 H35 119.4 . . ?
C35 C36 C31 114.5(9) . . ?
C35 C36 C38 121.1(9) . . ?
C31 C36 C38 124.0(7) . . ?
C32 C37 C372 113.7(9) . . ?
C32 C37 C371 109.1(11) . . ?
C372 C37 C371 109.6(9) . . ?
C32 C37 H37 108.1 . . ?
C372 C37 H37 108.1 . . ?
C371 C37 H37 108.1 . . ?
C36 C38 C382 112.9(7) . . ?
C36 C38 C381 111.0(8) . . ?
C382 C38 C381 110.9(8) . . ?
C36 C38 H38 107.2 . . ?
C382 C38 H38 107.2 . . ?
C381 C38 H38 107.2 . . ?
C46 C41 C42 120.2(8) . . ?
C46 C41 N2 123.4(7) . . ?
C42 C41 N2 116.4(7) . . ?
C43 C42 C41 118.6(8) . . ?
C43 C42 C47 119.6(7) . . ?
C41 C42 C47 121.7(8) . . ?
C44 C43 C42 121.2(9) . . ?
C44 C43 H43 119.4 . . ?
C42 C43 H43 119.4 . . ?
C43 C44 C45 120.3(10) . . ?
C43 C44 H44 119.8 . . ?
C45 C44 H44 119.8 . . ?
C44 C45 C46 121.6(10) . . ?
C44 C45 H45 119.2 . . ?
C46 C45 H45 119.2 . . ?
C45 C46 C41 118.0(8) . . ?
C45 C46 C48 118.2(9) . . ?
C41 C46 C48 123.8(9) . . ?
C42 C47 C472 113.9(8) . . ?
C42 C47 C471 111.0(7) . . ?
C472 C47 C471 109.4(7) . . ?
C42 C47 H47 107.4 . . ?
C472 C47 H47 107.4 . . ?
C471 C47 H47 107.4 . . ?
C481 C48 C46 111.4(7) . . ?
C481 C48 C482 109.8(9) . . ?
C46 C48 C482 109.5(9) . . ?
C481 C48 H48 108.7 . . ?
C46 C48 H48 108.7 . . ?
C482 C48 H48 108.7 . . ?
C17 C171 H17A 109.5 . . ?
C17 C171 H17B 109.5 . . ?
H17A C171 H17B 109.5 . . ?
C17 C171 H17C 109.5 . . ?
H17A C171 H17C 109.5 . . ?
H17B C171 H17C 109.5 . . ?
C17 C172 H17D 109.5 . . ?
C17 C172 H17E 109.5 . . ?
H17D C172 H17E 109.5 . . ?
C17 C172 H17F 109.5 . . ?
H17D C172 H17F 109.5 . . ?
H17E C172 H17F 109.5 . . ?
C17 C173 H17G 109.5 . . ?
C17 C173 H17H 109.5 . . ?
H17G C173 H17H 109.5 . . ?
C17 C173 H17I 109.5 . . ?
H17G C173 H17I 109.5 . . ?
H17H C173 H17I 109.5 . . ?
C18 C181 H18A 109.5 . . ?
C18 C181 H18B 109.5 . . ?
H18A C181 H18B 109.5 . . ?
C18 C181 H18C 109.5 . . ?
H18A C181 H18C 109.5 . . ?
H18B C181 H18C 109.5 . . ?
C18 C182 H18D 109.5 . . ?
C18 C182 H18E 109.5 . . ?
H18D C182 H18E 109.5 . . ?
C18 C182 H18F 109.5 . . ?
H18D C182 H18F 109.5 . . ?
H18E C182 H18F 109.5 . . ?
C18 C183 H18G 109.5 . . ?
C18 C183 H18H 109.5 . . ?
H18G C183 H18H 109.5 . . ?
C18 C183 H18I 109.5 . . ?
H18G C183 H18I 109.5 . . ?
H18H C183 H18I 109.5 . . ?
C27 C271 H27A 109.5 . . ?
C27 C271 H27B 109.5 . . ?
H27A C271 H27B 109.5 . . ?
C27 C271 H27C 109.5 . . ?
H27A C271 H27C 109.5 . . ?
H27B C271 H27C 109.5 . . ?
C27 C272 H27D 109.5 . . ?
C27 C272 H27E 109.5 . . ?
H27D C272 H27E 109.5 . . ?
C27 C272 H27F 109.5 . . ?
H27D C272 H27F 109.5 . . ?
H27E C272 H27F 109.5 . . ?
C27 C273 H27G 109.5 . . ?
C27 C273 H27H 109.5 . . ?
H27G C273 H27H 109.5 . . ?
C27 C273 H27I 109.5 . . ?
H27G C273 H27I 109.5 . . ?
H27H C273 H27I 109.5 . . ?
C37 C371 H37A 109.5 . . ?
C37 C371 H37B 109.5 . . ?
H37A C371 H37B 109.5 . . ?
C37 C371 H37C 109.5 . . ?
H37A C371 H37C 109.5 . . ?
H37B C371 H37C 109.5 . . ?
C37 C372 H37D 109.5 . . ?
C37 C372 H37E 109.5 . . ?
H37D C372 H37E 109.5 . . ?
C37 C372 H37F 109.5 . . ?
H37D C372 H37F 109.5 . . ?
H37E C372 H37F 109.5 . . ?
C38 C381 H38A 109.5 . . ?
C38 C381 H38B 109.5 . . ?
H38A C381 H38B 109.5 . . ?
C38 C381 H38C 109.5 . . ?
H38A C381 H38C 109.5 . . ?
H38B C381 H38C 109.5 . . ?
C38 C382 H38D 109.5 . . ?
C38 C382 H38E 109.5 . . ?
H38D C382 H38E 109.5 . . ?
C38 C382 H38F 109.5 . . ?
H38D C382 H38F 109.5 . . ?
H38E C382 H38F 109.5 . . ?
C47 C471 H47A 109.5 . . ?
C47 C471 H47B 109.5 . . ?
H47A C471 H47B 109.5 . . ?
C47 C471 H47C 109.5 . . ?
H47A C471 H47C 109.5 . . ?
H47B C471 H47C 109.5 . . ?
C47 C472 H47D 109.5 . . ?
C47 C472 H47E 109.5 . . ?
H47D C472 H47E 109.5 . . ?
C47 C472 H47F 109.5 . . ?
H47D C472 H47F 109.5 . . ?
H47E C472 H47F 109.5 . . ?
C48 C481 H48A 109.5 . . ?
C48 C481 H48B 109.5 . . ?
H48A C481 H48B 109.5 . . ?
C48 C481 H48C 109.5 . . ?
H48A C481 H48C 109.5 . . ?
H48B C481 H48C 109.5 . . ?
C48 C482 H48D 109.5 . . ?
C48 C482 H48E 109.5 . . ?
H48D C482 H48E 109.5 . . ?
C48 C482 H48F 109.5 . . ?
H48D C482 H48F 109.5 . . ?
H48E C482 H48F 109.5 . . ?

loop_
_geom_bond_atom_site_label_1
_geom_bond_atom_site_label_2
_geom_bond_distance
_geom_bond_site_symmetry_2
_geom_bond_publ_flag
Os N1 1.949(5) . ?
Os O2 1.955(4) . ?
Os O1 2.040(4) . ?
Os N2 2.103(6) . ?
Os Cl1 2.3027(16) . ?
Os Cl2 2.3315(18) . ?
O1 C11 1.298(7) . ?
O2 C21 1.342(8) . ?
N1 C12 1.355(8) . ?
N1 C31 1.474(9) . ?
N2 C22 1.424(9) . ?
N2 C41 1.476(11) . ?
C11 C12 1.428(9) . ?
C11 C16 1.430(8) . ?
C12 C13 1.400(9) . ?
C13 C14 1.362(10) . ?
C13 H13 0.9500 . ?
C14 C15 1.431(10) . ?
C14 C18 1.526(10) . ?
C15 C16 1.372(9) . ?
C15 H15 0.9500 . ?
C16 C17 1.530(9) . ?
C17 C173 1.514(10) . ?
C17 C171 1.533(9) . ?
C17 C172 1.539(10) . ?
C18 C183 1.498(14) . ?
C18 C181 1.517(14) . ?
C18 C182 1.537(12) . ?
C21 C22 1.387(12) . ?
C21 C26 1.421(10) . ?
C22 C23 1.369(14) . ?
C22 C231 1.57(3) . ?
C26 C25 1.290(15) . ?
C26 C27 1.527(15) . ?
C26 C251 1.71(3) . ?
C27 C273 1.513(13) . ?
C27 C272 1.535(15) . ?
C27 C271 1.546(11) . ?
C23 C24 1.379(15) . ?
C23 H23 0.9500 . ?
C24 C25 1.406(16) . ?
C24 C28 1.518(17) . ?
C25 H25 0.9500 . ?
C28 C282 1.513(15) . ?
C28 C281 1.524(16) . ?
C28 C283 1.533(17) . ?
C281 H28A 0.9800 . ?
C281 H28B 0.9800 . ?
C281 H28C 0.9800 . ?
C282 H28D 0.9800 . ?
C282 H28E 0.9800 . ?
C282 H28F 0.9800 . ?
C283 H28G 0.9800 . ?
C283 H28H 0.9800 . ?
C283 H28I 0.9800 . ?
C231 C241 1.37(3) . ?
C231 H231 0.9500 . ?
C241 C251 1.39(4) . ?
C241 C29 1.63(4) . ?
C251 H251 0.9500 . ?
C29 C292 1.522(18) . ?
C29 C293 1.529(18) . ?
C29 C291 1.531(19) . ?
C291 H29A 0.9800 . ?
C291 H29B 0.9800 . ?
C291 H29C 0.9800 . ?
C292 H29D 0.9800 . ?
C292 H29E 0.9800 . ?
C292 H29F 0.9800 . ?
C293 H29G 0.9800 . ?
C293 H29H 0.9800 . ?
C293 H29I 0.9800 . ?
C31 C32 1.362(13) . ?
C31 C36 1.422(12) . ?
C32 C33 1.386(14) . ?
C32 C37 1.508(15) . ?
C33 C34 1.36(2) . ?
C33 H33 0.9500 . ?
C34 C35 1.377(18) . ?
C34 H34 0.9500 . ?
C35 C36 1.406(11) . ?
C35 H35 0.9500 . ?
C36 C38 1.505(13) . ?
C37 C372 1.533(14) . ?
C37 C371 1.544(16) . ?
C37 H37 1.0000 . ?
C38 C382 1.521(13) . ?
C38 C381 1.542(11) . ?
C38 H38 1.0000 . ?
C41 C46 1.406(12) . ?
C41 C42 1.422(10) . ?
C42 C43 1.379(14) . ?
C42 C47 1.505(12) . ?
C43 C44 1.361(14) . ?
C43 H43 0.9500 . ?
C44 C45 1.378(14) . ?
C44 H44 0.9500 . ?
C45 C46 1.383(14) . ?
C45 H45 0.9500 . ?
C46 C48 1.533(11) . ?
C47 C472 1.539(11) . ?
C47 C471 1.542(13) . ?
C47 H47 1.0000 . ?
C48 C481 1.528(12) . ?
C48 C482 1.537(14) . ?
C48 H48 1.0000 . ?
C171 H17A 0.9800 . ?
C171 H17B 0.9800 . ?
C171 H17C 0.9800 . ?
C172 H17D 0.9800 . ?
C172 H17E 0.9800 . ?
C172 H17F 0.9800 . ?
C173 H17G 0.9800 . ?
C173 H17H 0.9800 . ?
C173 H17I 0.9800 . ?
C181 H18A 0.9800 . ?
C181 H18B 0.9800 . ?
C181 H18C 0.9800 . ?
C182 H18D 0.9800 . ?
C182 H18E 0.9800 . ?
C182 H18F 0.9800 . ?
C183 H18G 0.9800 . ?
C183 H18H 0.9800 . ?
C183 H18I 0.9800 . ?
C271 H27A 0.9800 . ?
C271 H27B 0.9800 . ?
C271 H27C 0.9800 . ?
C272 H27D 0.9800 . ?
C272 H27E 0.9800 . ?
C272 H27F 0.9800 . ?
C273 H27G 0.9800 . ?
C273 H27H 0.9800 . ?
C273 H27I 0.9800 . ?
C371 H37A 0.9800 . ?
C371 H37B 0.9800 . ?
C371 H37C 0.9800 . ?
C372 H37D 0.9800 . ?
C372 H37E 0.9800 . ?
C372 H37F 0.9800 . ?
C381 H38A 0.9800 . ?
C381 H38B 0.9800 . ?
C381 H38C 0.9800 . ?
C382 H38D 0.9800 . ?
C382 H38E 0.9800 . ?
C382 H38F 0.9800 . ?
C471 H47A 0.9800 . ?
C471 H47B 0.9800 . ?
C471 H47C 0.9800 . ?
C472 H47D 0.9800 . ?
C472 H47E 0.9800 . ?
C472 H47F 0.9800 . ?
C481 H48A 0.9800 . ?
C481 H48B 0.9800 . ?
C481 H48C 0.9800 . ?
C482 H48D 0.9800 . ?
C482 H48E 0.9800 . ?
C482 H48F 0.9800 . ?
